data_2241946
loop_
_publ_author_name
'Haque, Md Azimul'
'Davaasuren, Bambar'
'Rothenberger, Alexander'
'Wu, Tom'

_publ_section_title
;
 Crystal structure of hexakis(dimethyl sulfoxide-\k<i>O</i>)manganese(II)
 tetraiodide
;
_journal_coeditor_code WM5337
_journal_issue 12
_journal_name_full 'Acta Crystallographica Section E'
_journal_page_first 1791
_journal_page_last 1793
_journal_paper_doi 10.1107/S2056989016017904
_journal_volume 72
_journal_year 2016
_chemical_formula_iupac '[Mn (C2 H6 O S)6] I4'
_chemical_formula_moiety 'C12 H36 Mn O6 S6 2+, I4 2-'
_chemical_formula_sum 'C12 H36 I4 Mn O6 S6'
_chemical_formula_weight 1031.31
_chemical_name_systematic
;
Hexakis(dimethyl sulfoxide-\k<i>O</i>)manganese(II)
tetraiodide
;
_space_group_crystal_system trigonal
_space_group_IT_number 148
_space_group_name_Hall '-R 3'
_space_group_name_H-M_alt 'R -3 :H'
_symmetry_space_group_name_Hall '-R 3'
_symmetry_space_group_name_H-M 'R -3 :H'
_atom_sites_solution_hydrogens geom
_audit_creation_method SHELXL-2014/7
_cell_angle_alpha 90
_cell_angle_beta 90
_cell_angle_gamma 120
_cell_formula_units_Z 3
_cell_length_a 11.8702(10)
_cell_length_b 11.8702(10)
_cell_length_c 19.3860(18)
_cell_measurement_reflns_used 10442
_cell_measurement_temperature 200(2)
_cell_measurement_theta_max 29.50
_cell_measurement_theta_min 2.20
_cell_volume 2365.6(4)
_computing_cell_refinement
;
X-AREA (Stoe & Cie, 2013)
;
_computing_data_collection
;
X-AREA (Stoe & Cie, 2013)
;
_computing_data_reduction
;
X-RED32 (Stoe & Cie, 2013)
;
_computing_molecular_graphics
;
DIAMOND (Brandenburg, 2006)
;
_computing_publication_material
;
publCIF (Westrip, 2010)
;
_computing_structure_refinement
;
SHELXL2014 (Sheldrick, 2015<i>b</i>)
;
_computing_structure_solution
;
SHELXT (Sheldrick, 2015<i>a</i>)
;
_diffrn_ambient_temperature 200(2)
_diffrn_detector_area_resol_mean 6.67
_diffrn_measured_fraction_theta_full 1.000
_diffrn_measured_fraction_theta_max 0.999
_diffrn_measurement_device_type 'Stoe IPDS-2'
_diffrn_measurement_method 'rotation method'
_diffrn_radiation_type MoK\a
_diffrn_radiation_wavelength 0.71073
_diffrn_reflns_av_R_equivalents 0.0450
_diffrn_reflns_limit_h_max 16
_diffrn_reflns_limit_h_min -16
_diffrn_reflns_limit_k_max 16
_diffrn_reflns_limit_k_min -16
_diffrn_reflns_limit_l_max 26
_diffrn_reflns_limit_l_min -26
_diffrn_reflns_number 7644
_diffrn_reflns_theta_full 25.000
_diffrn_reflns_theta_max 29.148
_diffrn_reflns_theta_min 2.242
_exptl_absorpt_coefficient_mu 4.754
_exptl_absorpt_correction_T_max 0.6152
_exptl_absorpt_correction_T_min 0.4151
_exptl_absorpt_correction_type numerical
_exptl_absorpt_process_details
;
(<i>X-RED32</i>; Stoe & Cie, 2013)
;
_exptl_crystal_colour brown
_exptl_crystal_density_diffrn 2.172
_exptl_crystal_description block
_exptl_crystal_F_000 1467
_exptl_crystal_size_max 0.160
_exptl_crystal_size_mid 0.120
_exptl_crystal_size_min 0.050
_refine_diff_density_max 0.335
_refine_diff_density_min -0.934
_refine_ls_extinction_method none
_refine_ls_goodness_of_fit_ref 1.064
_refine_ls_hydrogen_treatment constr
_refine_ls_matrix_type full
_refine_ls_number_parameters 47
_refine_ls_number_reflns 1417
_refine_ls_number_restraints 0
_refine_ls_restrained_S_all 1.064
_refine_ls_R_factor_all 0.0198
_refine_ls_R_factor_gt 0.0172
_refine_ls_shift/su_max 0.001
_refine_ls_shift/su_mean 0.000
_refine_ls_structure_factor_coef Fsqd
_refine_ls_weighting_details 'w=1/[\s^2^(Fo^2^)+(0.0105P)^2^+3.7009P] where P=(Fo^2^+2Fc^2^)/3'
_refine_ls_weighting_scheme calc
_refine_ls_wR_factor_gt 0.0374
_refine_ls_wR_factor_ref 0.0384
_reflns_number_gt 1301
_reflns_number_total 1417
_reflns_threshold_expression 'I > 2\s(I)'
_cod_data_source_file wm5337sup1.cif
_cod_data_source_block I
_cod_original_cell_volume 2365.6(5)
_cod_database_code 2241946
_shelx_space_group_comment
;
The symmetry employed for this shelxl refinement is uniquely defined
by the following loop, which should always be used as a source of
symmetry information in preference to the above space-group names.
They are only intended as comments.
;
_shelx_estimated_absorpt_t_min 0.517
_shelx_estimated_absorpt_t_max 0.797

loop_
_space_group_symop_operation_xyz
'x, y, z'
'-y, x-y, z'
'-x+y, -x, z'
'x+2/3, y+1/3, z+1/3'
'-y+2/3, x-y+1/3, z+1/3'
'-x+y+2/3, -x+1/3, z+1/3'
'x+1/3, y+2/3, z+2/3'
'-y+1/3, x-y+2/3, z+2/3'
'-x+y+1/3, -x+2/3, z+2/3'
'-x, -y, -z'
'y, -x+y, -z'
'x-y, x, -z'
'-x+2/3, -y+1/3, -z+1/3'
'y+2/3, -x+y+1/3, -z+1/3'
'x-y+2/3, x+1/3, -z+1/3'
'-x+1/3, -y+2/3, -z+2/3'
'y+1/3, -x+y+2/3, -z+2/3'
'x-y+1/3, x+2/3, -z+2/3'

loop_
_atom_site_type_symbol
_atom_site_label
_atom_site_fract_x
_atom_site_fract_y
_atom_site_fract_z
_atom_site_U_iso_or_equiv
_atom_site_adp_type
_atom_site_calc_flag
_atom_site_occupancy
Mn Mn1 0.3333 0.6667 0.6667 0.01931(12) Uani d 1
I I1 0.6667 0.3333 0.75993(2) 0.03170(6) Uani d 1
I I2 0.6667 0.3333 0.58841(2) 0.03067(6) Uani d 1
S S1 0.54925(4) 0.62436(4) 0.58993(2) 0.02341(9) Uani d 1
O O1 0.50872(12) 0.72442(12) 0.60608(6) 0.0247(2) Uani d 1
C C1 0.67639(18) 0.65612(19) 0.64912(11) 0.0325(4) Uani d 1
H H1A 0.7149 0.6023 0.6373 0.049 Uiso calc 1
H H1B 0.6410 0.6353 0.6960 0.049 Uiso calc 1
H H1C 0.7433 0.7482 0.6466 0.049 Uiso calc 1
C C2 0.64415(19) 0.6821(2) 0.51353(10) 0.0343(4) Uani d 1
H H2A 0.6785 0.6249 0.5015 0.051 Uiso calc 1
H H2B 0.7165 0.7706 0.5212 0.051 Uiso calc 1
H H2C 0.5897 0.6829 0.4757 0.051 Uiso calc 1

loop_
_atom_site_aniso_label
_atom_site_aniso_U_11
_atom_site_aniso_U_22
_atom_site_aniso_U_33
_atom_site_aniso_U_12
_atom_site_aniso_U_13
_atom_site_aniso_U_23
Mn1 0.01701(16) 0.01701(16) 0.0239(3) 0.00851(8) 0.000 0.000
I1 0.02446(7) 0.02446(7) 0.04619(13) 0.01223(4) 0.000 0.000
I2 0.03185(8) 0.03185(8) 0.02833(10) 0.01592(4) 0.000 0.000
S1 0.01918(17) 0.02122(18) 0.0279(2) 0.00868(15) 0.00044(15) -0.00439(15)
O1 0.0219(5) 0.0245(6) 0.0294(6) 0.0128(5) 0.0038(5) 0.0002(5)
C1 0.0318(9) 0.0368(10) 0.0344(9) 0.0212(8) -0.0054(8) -0.0033(8)
C2 0.0298(9) 0.0447(11) 0.0283(9) 0.0185(9) 0.0040(7) -0.0047(8)

loop_
_atom_type_symbol
_atom_type_description
_atom_type_scat_dispersion_real
_atom_type_scat_dispersion_imag
_atom_type_scat_source
C C 0.0033 0.0016 'International Tables Vol C Tables 4.2.6.8 and 6.1.1.4'
H H 0.0000 0.0000 'International Tables Vol C Tables 4.2.6.8 and 6.1.1.4'
O O 0.0106 0.0060 'International Tables Vol C Tables 4.2.6.8 and 6.1.1.4'
S S 0.1246 0.1234 'International Tables Vol C Tables 4.2.6.8 and 6.1.1.4'
Mn Mn 0.3368 0.7283 'International Tables Vol C Tables 4.2.6.8 and 6.1.1.4'
I I -0.4742 1.8119 'International Tables Vol C Tables 4.2.6.8 and 6.1.1.4'

loop_
_geom_angle_atom_site_label_1
_geom_angle_atom_site_label_2
_geom_angle_atom_site_label_3
_geom_angle_site_symmetry_1
_geom_angle_site_symmetry_3
_geom_angle
O1 Mn1 O1 14_456 2_665 180.00(6)
O1 Mn1 O1 14_456 3_565 86.27(4)
O1 Mn1 O1 2_665 3_565 93.73(4)
O1 Mn1 O1 14_456 15_556 93.73(4)
O1 Mn1 O1 2_665 15_556 86.27(4)
O1 Mn1 O1 3_565 15_556 180.00(5)
O1 Mn1 O1 14_456 13_566 93.73(4)
O1 Mn1 O1 2_665 13_566 86.27(4)
O1 Mn1 O1 3_565 13_566 86.27(5)
O1 Mn1 O1 15_556 13_566 93.72(4)
O1 Mn1 O1 14_456 . 86.28(4)
O1 Mn1 O1 2_665 . 93.73(4)
O1 Mn1 O1 3_565 . 93.73(4)
O1 Mn1 O1 15_556 . 86.27(5)
O1 Mn1 O1 13_566 . 180.0
O1 S1 C2 . . 104.90(9)
O1 S1 C1 . . 105.53(9)
C2 S1 C1 . . 98.56(10)
S1 O1 Mn1 . . 119.38(7)
S1 C1 H1A . . 109.5
S1 C1 H1B . . 109.5
H1A C1 H1B . . 109.5
S1 C1 H1C . . 109.5
H1A C1 H1C . . 109.5
H1B C1 H1C . . 109.5
S1 C2 H2A . . 109.5
S1 C2 H2B . . 109.5
H2A C2 H2B . . 109.5
S1 C2 H2C . . 109.5
H2A C2 H2C . . 109.5
H2B C2 H2C . . 109.5

loop_
_geom_bond_atom_site_label_1
_geom_bond_atom_site_label_2
_geom_bond_site_symmetry_2
_geom_bond_distance
Mn1 O1 14_456 2.1808(12)
Mn1 O1 2_665 2.1808(12)
Mn1 O1 3_565 2.1808(12)
Mn1 O1 15_556 2.1808(12)
Mn1 O1 13_566 2.1809(12)
Mn1 O1 . 2.1808(12)
I1 I1 16_656 2.8460(5)
S1 O1 . 1.5204(12)
S1 C2 . 1.778(2)
S1 C1 . 1.7798(19)
C1 H1A . 0.9800
C1 H1B . 0.9800
C1 H1C . 0.9800
C2 H2A . 0.9800
C2 H2B . 0.9800
C2 H2C . 0.9800

loop_
_geom_hbond_atom_site_label_D
_geom_hbond_atom_site_label_H
_geom_hbond_atom_site_label_A
_geom_hbond_site_symmetry_A
_geom_hbond_distance_DH
_geom_hbond_distance_HA
_geom_hbond_distance_DA
_geom_hbond_angle_DHA
C1 H1A I2 . 0.98 3.10 3.954(2) 146.8
C2 H2B I1 13_666 0.98 3.26 4.182(2) 158.3
C2 H2C I2 10_666 0.98 3.20 4.108(2) 154.2

_cod_database_fobs_code 2241946
